data_1533150
loop_
_publ_author_name
'Escamilla, R.'
'Akachi, T.'
'Gomez, R.'
'Ridaura, R.'
'Marquina, V.'
'Marquina, M.L.'

_publ_section_title
;
 Effect of Fe substitution in the structure and superconducting properties
 of the (Y0.8 Pr0.2) Ba2 Cu4-x Fex O8 system
;
_journal_name_full 'Physica C (Amsterdam)'
_journal_page_first 373
_journal_page_last 382
_journal_volume 385
_journal_year 2003
_chemical_formula_sum 'Ba2 Cu3.904 Fe0.052 O7.895 Pr0.19 Y0.79'
_chemical_name_systematic '(Y0.79 Pr0.19) Ba2 (Cu3.904 Fe0.052 O7.895)'
_space_group_IT_number 65
_symmetry_space_group_name_Hall '-A 2 2'
_symmetry_space_group_name_H-M 'A m m m'
_cell_angle_alpha 90
_cell_angle_beta 90
_cell_angle_gamma 90
_cell_formula_units_Z 2
_cell_length_a 3.8456
_cell_length_b 3.877
_cell_length_c 27.192
_cell_volume 405.416
_citation_journal_id_ASTM PHYCE6
_cod_data_source_file Escamilla_PHYCE6_2003_592.cif
_cod_data_source_block Ba2Cu3.904Fe0.052O7.895Pr0.19Y0.79
_cod_original_cell_volume 405.4162
_cod_original_sg_symbol_Hall '-C 2 2 (z,x,y)'
_cod_database_code 1533150

loop_
_symmetry_equiv_pos_as_xyz
x,y,z
x,-y,-z
-x,y,-z
-x,-y,z
-x,-y,-z
-x,y,z
x,-y,z
x,y,-z
x,y+1/2,z+1/2
x,-y+1/2,-z+1/2
-x,y+1/2,-z+1/2
-x,-y+1/2,z+1/2
-x,-y+1/2,-z+1/2
-x,y+1/2,z+1/2
x,-y+1/2,z+1/2
x,y+1/2,-z+1/2

loop_
_atom_site_label
_atom_site_type_symbol
_atom_site_fract_x
_atom_site_fract_y
_atom_site_fract_z
_atom_site_occupancy
_atom_site_U_iso_or_equiv
Y1 Y+3 0.5 0.5 0 0.789 0.0
Cu1 Cu+2 0 0 0.2123 0.97 0.0
Cu2 Cu+2 0 0 0.0611 0.982 0.0
O4 O-2 0 0.5 0.1434 1 0.0
O3 O-2 0 0.5 0.053 0.954 0.0
O5 O-2 0 0 0.21 0.026 0.0
O2 O-2 0.5 0 0.047 1 0.0
Fe1 Fe+2 0 0 0.2123 0.026 0.0
Ba1 Ba+2 0.5 0.5 0.1352 1 0.0
O1 O-2 0 0.5 0.22 0.9675 0.0
Pr1 Pr+3 0.5 0.5 0 0.191 0.0
